data_1571647
loop_
_publ_author_name
'Li, Shuaifeng'
'Li, Weiming'
'Li, Xiang'
'Yang, Guangsai'
'Ye, Ning'
'Hu, Zhanggui'
'Wu, Yicheng'
'Li, Conggang'

_publ_section_title
;
 A bifunctional primitive strategy induces enhancements of large second
 harmonic generation and wide UV transmittance in rare-earth borates
 containing [B<sub>5</sub>O<sub>10</sub>] groups.
;
_journal_issue 23
_journal_name_full 'Chemical science'
_journal_page_first 8959
_journal_page_last 8965
_journal_paper_doi 10.1039/d4sc01853b
_journal_volume 15
_journal_year 2024
_chemical_formula_sum 'B45 Ba0 O90 Rb21 Sc5.2 Sr3.8'
_chemical_formula_weight 4288.27
_space_group_crystal_system trigonal
_space_group_IT_number 155
_space_group_name_Hall 'R 3 2"'
_space_group_name_H-M_alt 'R 3 2 :H'
_audit_block_doi 10.5517/ccdc.csd.cc2jd4nr
_audit_creation_method SHELXL-2018/3
_audit_update_record
;
2024-02-26 deposited with the CCDC.	2024-05-15 downloaded from the CCDC.
;
_cell_angle_alpha 90.00(3)
_cell_angle_beta 90.00(3)
_cell_angle_gamma 120.00(3)
_cell_formula_units_Z 1
_cell_length_a 13.367(3)
_cell_length_b 13.367(3)
_cell_length_c 14.906(3)
_cell_measurement_reflns_used 4615
_cell_measurement_temperature 273(2)
_cell_measurement_theta_max 27.42
_cell_measurement_theta_min 3.05
_cell_volume 2306.5(11)
_computing_structure_refinement 'SHELXL-2018/3 (Sheldrick, 2018)'
_computing_structure_solution 'SHELXT 2018/2 (Sheldrick, 2018)'
_diffrn_ambient_temperature 273(2)
_diffrn_measured_fraction_theta_full 0.996
_diffrn_measured_fraction_theta_max 0.997
_diffrn_measurement_device_type 'Bruker APEX-II CCD'
_diffrn_measurement_method '\f and \w scans'
_diffrn_radiation_type MoK\a
_diffrn_radiation_wavelength 0.71073
_diffrn_reflns_av_R_equivalents 0.0336
_diffrn_reflns_av_unetI/netI 0.0263
_diffrn_reflns_Laue_measured_fraction_full 0.996
_diffrn_reflns_Laue_measured_fraction_max 0.997
_diffrn_reflns_limit_h_max 15
_diffrn_reflns_limit_h_min -17
_diffrn_reflns_limit_k_max 17
_diffrn_reflns_limit_k_min -16
_diffrn_reflns_limit_l_max 19
_diffrn_reflns_limit_l_min -19
_diffrn_reflns_number 7169
_diffrn_reflns_point_group_measured_fraction_full 0.995
_diffrn_reflns_point_group_measured_fraction_max 0.996
_diffrn_reflns_theta_full 25.242
_diffrn_reflns_theta_max 27.489
_diffrn_reflns_theta_min 2.228
_exptl_absorpt_coefficient_mu 13.685
_exptl_crystal_density_diffrn 3.087
_exptl_crystal_description block
_exptl_crystal_F_000 1976
_refine_diff_density_max 0.299
_refine_diff_density_min -0.407
_refine_diff_density_rms 0.078
_refine_ls_abs_structure_details
;
 Refined as an inversion twin.
;
_refine_ls_abs_structure_Flack 0.037(16)
_refine_ls_extinction_method none
_refine_ls_goodness_of_fit_ref 1.099
_refine_ls_hydrogen_treatment undef
_refine_ls_matrix_type full
_refine_ls_number_parameters 97
_refine_ls_number_reflns 1183
_refine_ls_number_restraints 0
_refine_ls_restrained_S_all 1.099
_refine_ls_R_factor_all 0.0189
_refine_ls_R_factor_gt 0.0168
_refine_ls_shift/su_max 0.001
_refine_ls_shift/su_mean 0.000
_refine_ls_structure_factor_coef Fsqd
_refine_ls_weighting_details 'w=1/[\s^2^(Fo^2^)+(0.0140P)^2^+0.7715P] where P=(Fo^2^+2Fc^2^)/3'
_refine_ls_weighting_scheme calc
_refine_ls_wR_factor_gt 0.0380
_refine_ls_wR_factor_ref 0.0387
_reflns_Friedel_coverage 0.771
_reflns_Friedel_fraction_full 0.993
_reflns_Friedel_fraction_max 0.994
_reflns_number_gt 1129
_reflns_number_total 1183
_reflns_threshold_expression 'I > 2\s(I)'
_cod_data_source_file d4sc01853b2.cif
_cod_data_source_block 1_b
_cod_depositor_comments 'Adding full bibliography for 1571646--1571647.cif.'
_cod_original_cell_volume 2306.4(11)
_cod_original_formula_sum 'B45 Ba0 O90 Rb21 Sc5.20 Sr3.80'
_cod_database_code 1571647
_shelx_shelxl_version_number 2018/3
_shelx_space_group_comment
;
The symmetry employed for this shelxl refinement is uniquely defined
by the following loop, which should always be used as a source of
symmetry information in preference to the above space-group names.
They are only intended as comments.
;

loop_
_space_group_symop_operation_xyz
'x, y, z'
'-y, x-y, z'
'-x+y, -x, z'
'y, x, -z'
'x-y, -y, -z'
'-x, -x+y, -z'
'x+2/3, y+1/3, z+1/3'
'-y+2/3, x-y+1/3, z+1/3'
'-x+y+2/3, -x+1/3, z+1/3'
'y+2/3, x+1/3, -z+1/3'
'x-y+2/3, -y+1/3, -z+1/3'
'-x+2/3, -x+y+1/3, -z+1/3'
'x+1/3, y+2/3, z+2/3'
'-y+1/3, x-y+2/3, z+2/3'
'-x+y+1/3, -x+2/3, z+2/3'
'y+1/3, x+2/3, -z+2/3'
'x-y+1/3, -y+2/3, -z+2/3'
'-x+1/3, -x+y+2/3, -z+2/3'

loop_
_atom_site_label
_atom_site_type_symbol
_atom_site_fract_x
_atom_site_fract_y
_atom_site_fract_z
_atom_site_U_iso_or_equiv
_atom_site_adp_type
_atom_site_occupancy
_atom_site_site_symmetry_order
_atom_site_calc_flag
_atom_site_refinement_flags_posn
_atom_site_refinement_flags_adp
_atom_site_refinement_flags_occupancy
_atom_site_disorder_assembly
_atom_site_disorder_group
Sr2 Sr 1.000000 1.000000 0.500000 0.0162(4) Uani 0.445(7) 6 d S T P . .
Sr1 Sr 0.666667 0.333333 0.60844(6) 0.0132(3) Uani 0.411(6) 3 d S T P . .
Sc1 Sc 0.666667 0.333333 0.60844(6) 0.0132(3) Uani 0.589(6) 3 d S T P . .
Rb1 Rb 1.000000 0.45777(4) 0.500000 0.02524(15) Uani 1 2 d S T P . .
Rb2 Rb 0.666667 0.333333 0.333333 0.0295(2) Uani 1 6 d S T P . .
Rb3 Rb 0.80975(4) 0.666667 0.666667 0.02983(16) Uani 1 2 d S T P . .
Sc2 Sc 1.000000 1.000000 0.500000 0.0162(4) Uani 0.555(7) 6 d S T P . .
O1 O 0.8602(2) 0.5284(2) 0.41289(17) 0.0233(6) Uani 1 1 d . . . . .
O2 O 0.9371(3) 0.7071(2) 0.32942(19) 0.0312(7) Uani 1 1 d . . . . .
O3 O 0.9218(9) 0.8622(7) 0.3739(6) 0.0231(12) Uani 0.522(10) 1 d . . P . .
O4 O 0.8266(10) 0.6748(7) 0.4663(13) 0.030(2) Uani 0.73(5) 1 d . . P . .
O5 O 0.7282(3) 0.4938(3) 0.53086(19) 0.0361(8) Uani 1 1 d . . . . .
O6 O 0.9284(10) 0.8601(8) 0.4120(6) 0.0231(12) Uani 0.478(10) 1 d . . P . .
O7 O 0.812(3) 0.676(2) 0.437(2) 0.030(2) Uani 0.27(5) 1 d . . P . .
B1 B 0.9246(5) 0.5913(5) 0.333333 0.0196(13) Uani 1 2 d S T P . .
B2 B 0.8028(4) 0.5621(4) 0.4690(3) 0.0247(11) Uani 1 1 d . . . . .
B3 B 0.8966(4) 0.7501(4) 0.3934(4) 0.0343(13) Uani 1 1 d . . . . .

loop_
_atom_site_aniso_label
_atom_site_aniso_U_11
_atom_site_aniso_U_22
_atom_site_aniso_U_33
_atom_site_aniso_U_23
_atom_site_aniso_U_13
_atom_site_aniso_U_12
Sr2 0.0183(5) 0.0183(5) 0.0121(6) 0.000 0.000 0.0091(2)
Sr1 0.0134(3) 0.0134(3) 0.0129(4) 0.000 0.000 0.00670(16)
Sc1 0.0134(3) 0.0134(3) 0.0129(4) 0.000 0.000 0.00670(16)
Rb1 0.0180(3) 0.0295(2) 0.0244(3) -0.00103(11) -0.0021(2) 0.00898(14)
Rb2 0.0170(3) 0.0170(3) 0.0545(7) 0.000 0.000 0.00849(15)
Rb3 0.0300(2) 0.0325(3) 0.0278(3) -0.0138(2) -0.00688(11) 0.01626(16)
Sc2 0.0183(5) 0.0183(5) 0.0121(6) 0.000 0.000 0.0091(2)
O1 0.0277(16) 0.0220(14) 0.0219(14) 0.0021(11) 0.0059(12) 0.0138(12)
O2 0.0391(19) 0.0157(14) 0.0343(17) 0.0020(12) 0.0048(14) 0.0103(14)
O3 0.032(2) 0.0157(16) 0.021(4) 0.000(4) -0.003(4) 0.0117(16)
O4 0.035(3) 0.0223(17) 0.034(6) -0.008(3) 0.008(4) 0.0139(19)
O5 0.0265(18) 0.0408(18) 0.0266(15) -0.0087(13) 0.0083(13) 0.0060(15)
O6 0.032(2) 0.0157(16) 0.021(4) 0.000(4) -0.003(4) 0.0117(16)
O7 0.035(3) 0.0223(17) 0.034(6) -0.008(3) 0.008(4) 0.0139(19)
B1 0.017(2) 0.017(2) 0.021(3) -0.0009(12) 0.0009(12) 0.005(2)
B2 0.019(2) 0.025(2) 0.023(2) -0.012(2) -0.0022(18) 0.007(2)
B3 0.017(2) 0.017(2) 0.067(4) -0.011(3) -0.007(2) 0.007(2)

loop_
_atom_type_symbol
_atom_type_description
_atom_type_scat_dispersion_real
_atom_type_scat_dispersion_imag
_atom_type_scat_source
B B 0.0013 0.0007 'International Tables Vol C Tables 4.2.6.8 and 6.1.1.4'
O O 0.0106 0.0060 'International Tables Vol C Tables 4.2.6.8 and 6.1.1.4'
Rb Rb -0.9393 2.9676 'International Tables Vol C Tables 4.2.6.8 and 6.1.1.4'
Sc Sc 0.2519 0.3716 'International Tables Vol C Tables 4.2.6.8 and 6.1.1.4'
Sr Sr -1.5307 3.2498 'International Tables Vol C Tables 4.2.6.8 and 6.1.1.4'
Ba Ba -0.3244 2.2819 'International Tables Vol C Tables 4.2.6.8 and 6.1.1.4'

loop_
_citation_id
_citation_doi
_citation_year
1 10.1039/D4SC01853B 2024

loop_
_geom_angle_atom_site_label_1
_geom_angle_atom_site_label_2
_geom_angle_atom_site_label_3
_geom_angle
_geom_angle_site_symmetry_1
_geom_angle_site_symmetry_3
_geom_angle_publ_flag
O6 Sr2 O6 178.8(7) . 5_676 ?
O6 Sr2 O6 96.2(6) . 6_766 ?
O6 Sr2 O6 84.6(4) 5_676 6_766 ?
O6 Sr2 O6 84.6(4) . 3_675 ?
O6 Sr2 O6 94.6(6) 5_676 3_675 ?
O6 Sr2 O6 178.8(7) 6_766 3_675 ?
O6 Sr2 O6 94.6(6) . 4_556 ?
O6 Sr2 O6 84.6(4) 5_676 4_556 ?
O6 Sr2 O6 84.6(4) 6_766 4_556 ?
O6 Sr2 O6 96.2(6) 3_675 4_556 ?
O6 Sr2 O6 84.6(4) . 2_765 ?
O6 Sr2 O6 96.2(6) 5_676 2_765 ?
O6 Sr2 O6 94.6(6) 6_766 2_765 ?
O6 Sr2 O6 84.6(4) 3_675 2_765 ?
O6 Sr2 O6 178.8(7) 4_556 2_765 ?
O6 Sr2 O3 168.8(3) . 5_676 ?
O6 Sr2 O3 10.9(3) 5_676 5_676 ?
O6 Sr2 O3 78.5(4) 6_766 5_676 ?
O6 Sr2 O3 100.9(3) 3_675 5_676 ?
O6 Sr2 O3 75.2(4) 4_556 5_676 ?
O6 Sr2 O3 105.5(3) 2_765 5_676 ?
O6 Sr2 O3 105.5(3) . 6_766 ?
O6 Sr2 O3 75.2(4) 5_676 6_766 ?
O6 Sr2 O3 10.9(3) 6_766 6_766 ?
O6 Sr2 O3 168.8(3) 3_675 6_766 ?
O6 Sr2 O3 78.5(4) 4_556 6_766 ?
O6 Sr2 O3 100.9(3) 2_765 6_766 ?
O3 Sr2 O3 68.3(3) 5_676 6_766 ?
O6 Sr2 O3 78.5(4) . 3_675 ?
O6 Sr2 O3 100.9(3) 5_676 3_675 ?
O6 Sr2 O3 168.8(3) 6_766 3_675 ?
O6 Sr2 O3 10.9(3) 3_675 3_675 ?
O6 Sr2 O3 105.5(3) 4_556 3_675 ?
O6 Sr2 O3 75.2(4) 2_765 3_675 ?
O3 Sr2 O3 108.4(5) 5_676 3_675 ?
O3 Sr2 O3 174.2(5) 6_766 3_675 ?
O6 Sr2 O3 100.9(3) . 4_556 ?
O6 Sr2 O3 78.5(4) 5_676 4_556 ?
O6 Sr2 O3 75.2(4) 6_766 4_556 ?
O6 Sr2 O3 105.5(3) 3_675 4_556 ?
O6 Sr2 O3 10.9(3) 4_556 4_556 ?
O6 Sr2 O3 168.8(3) 2_765 4_556 ?
O3 Sr2 O3 68.3(3) 5_676 4_556 ?
O3 Sr2 O3 68.3(3) 6_766 4_556 ?
O3 Sr2 O3 115.4(4) 3_675 4_556 ?
O6 Sr2 O3 75.2(4) . 2_765 ?
O6 Sr2 O3 105.5(3) 5_676 2_765 ?
O6 Sr2 O3 100.9(3) 6_766 2_765 ?
O6 Sr2 O3 78.5(4) 3_675 2_765 ?
O6 Sr2 O3 168.8(3) 4_556 2_765 ?
O6 Sr2 O3 10.9(3) 2_765 2_765 ?
O3 Sr2 O3 115.4(4) 5_676 2_765 ?
O3 Sr2 O3 108.4(5) 6_766 2_765 ?
O3 Sr2 O3 68.3(3) 3_675 2_765 ?
O3 Sr2 O3 174.2(5) 4_556 2_765 ?
O6 Sr2 O3 10.9(3) . . ?
O6 Sr2 O3 168.8(3) 5_676 . ?
O6 Sr2 O3 105.5(3) 6_766 . ?
O6 Sr2 O3 75.2(4) 3_675 . ?
O6 Sr2 O3 100.9(3) 4_556 . ?
O6 Sr2 O3 78.5(4) 2_765 . ?
O3 Sr2 O3 174.2(5) 5_676 . ?
O3 Sr2 O3 115.4(4) 6_766 . ?
O3 Sr2 O3 68.3(3) 3_675 . ?
O3 Sr2 O3 108.4(5) 4_556 . ?
O3 Sr2 O3 68.3(3) 2_765 . ?
O3 Sr1 O3 79.1(3) 8_655 7_445 ?
O3 Sr1 O3 79.1(3) 8_655 9_565 ?
O3 Sr1 O3 79.1(3) 7_445 9_565 ?
O3 Sr1 O5 86.3(3) 8_655 3_665 ?
O3 Sr1 O5 99.4(3) 7_445 3_665 ?
O3 Sr1 O5 165.4(3) 9_565 3_665 ?
O3 Sr1 O5 99.4(3) 8_655 . ?
O3 Sr1 O5 165.4(3) 7_445 . ?
O3 Sr1 O5 86.3(3) 9_565 . ?
O5 Sr1 O5 94.96(10) 3_665 . ?
O3 Sr1 O5 165.4(3) 8_655 2_655 ?
O3 Sr1 O5 86.3(3) 7_445 2_655 ?
O3 Sr1 O5 99.4(3) 9_565 2_655 ?
O5 Sr1 O5 94.96(10) 3_665 2_655 ?
O5 Sr1 O5 94.96(10) . 2_655 ?
O3 Sr1 O6 9.3(3) 8_655 8_655 ?
O3 Sr1 O6 73.9(4) 7_445 8_655 ?
O3 Sr1 O6 70.9(4) 9_565 8_655 ?
O5 Sr1 O6 94.7(3) 3_665 8_655 ?
O5 Sr1 O6 102.5(3) . 8_655 ?
O5 Sr1 O6 159.2(2) 2_655 8_655 ?
O3 Sr1 O6 70.9(4) 8_655 7_445 ?
O3 Sr1 O6 9.3(3) 7_445 7_445 ?
O3 Sr1 O6 73.9(4) 9_565 7_445 ?
O5 Sr1 O6 102.5(3) 3_665 7_445 ?
O5 Sr1 O6 159.2(2) . 7_445 ?
O5 Sr1 O6 94.7(3) 2_655 7_445 ?
O6 Sr1 O6 65.2(3) 8_655 7_445 ?
O3 Sr1 O6 73.9(4) 8_655 9_565 ?
O3 Sr1 O6 70.9(4) 7_445 9_565 ?
O3 Sr1 O6 9.3(3) 9_565 9_565 ?
O5 Sr1 O6 159.2(2) 3_665 9_565 ?
O5 Sr1 O6 94.7(3) . 9_565 ?
O5 Sr1 O6 102.5(3) 2_655 9_565 ?
O6 Sr1 O6 65.2(3) 8_655 9_565 ?
O6 Sr1 O6 65.2(3) 7_445 9_565 ?
O3 Sr1 Sr2 47.4(2) 8_655 7_445 ?
O3 Sr1 Sr2 47.4(2) 7_445 7_445 ?
O3 Sr1 Sr2 47.4(2) 9_565 7_445 ?
O5 Sr1 Sr2 121.68(8) 3_665 7_445 ?
O5 Sr1 Sr2 121.67(8) . 7_445 ?
O5 Sr1 Sr2 121.67(8) 2_655 7_445 ?
O6 Sr1 Sr2 38.4(2) 8_655 7_445 ?
O6 Sr1 Sr2 38.4(2) 7_445 7_445 ?
O6 Sr1 Sr2 38.4(2) 9_565 7_445 ?
O3 Sr1 B2 98.2(3) 8_655 3_665 ?
O3 Sr1 B2 96.4(3) 7_445 3_665 ?
O3 Sr1 B2 175.1(2) 9_565 3_665 ?
O5 Sr1 B2 13.00(12) 3_665 3_665 ?
O5 Sr1 B2 98.18(11) . 3_665 ?
O5 Sr1 B2 82.14(12) 2_655 3_665 ?
O6 Sr1 B2 106.2(3) 8_655 3_665 ?
O6 Sr1 B2 101.4(2) 7_445 3_665 ?
O6 Sr1 B2 165.9(2) 9_565 3_665 ?
Sr2 Sr1 B2 127.96(8) 7_445 3_665 ?
O3 Sr1 B2 175.1(2) 8_655 2_655 ?
O3 Sr1 B2 98.2(3) 7_445 2_655 ?
O3 Sr1 B2 96.4(3) 9_565 2_655 ?
O5 Sr1 B2 98.18(11) 3_665 2_655 ?
O5 Sr1 B2 82.14(12) . 2_655 ?
O5 Sr1 B2 13.00(12) 2_655 2_655 ?
O6 Sr1 B2 165.9(2) 8_655 2_655 ?
O6 Sr1 B2 106.2(3) 7_445 2_655 ?
O6 Sr1 B2 101.4(2) 9_565 2_655 ?
Sr2 Sr1 B2 127.96(8) 7_445 2_655 ?
B2 Sr1 B2 86.13(11) 3_665 2_655 ?
O1 Rb1 O1 95.70(12) . 6_766 ?
O1 Rb1 O5 75.25(8) . 3_665 ?
O1 Rb1 O5 132.82(8) 6_766 3_665 ?
O1 Rb1 O5 132.82(8) . 5_666 ?
O1 Rb1 O5 75.25(8) 6_766 5_666 ?
O5 Rb1 O5 143.06(12) 3_665 5_666 ?
O1 Rb1 O2 48.41(7) . 16_545 ?
O1 Rb1 O2 84.76(8) 6_766 16_545 ?
O5 Rb1 O2 116.95(8) 3_665 16_545 ?
O5 Rb1 O2 84.45(8) 5_666 16_545 ?
O1 Rb1 O2 84.75(8) . 8_655 ?
O1 Rb1 O2 48.41(7) 6_766 8_655 ?
O5 Rb1 O2 84.45(8) 3_665 8_655 ?
O5 Rb1 O2 116.95(8) 5_666 8_655 ?
O2 Rb1 O2 111.51(11) 16_545 8_655 ?
O1 Rb1 O7 98.2(5) . 3_665 ?
O1 Rb1 O7 165.4(5) 6_766 3_665 ?
O5 Rb1 O7 48.0(6) 3_665 3_665 ?
O5 Rb1 O7 98.4(5) 5_666 3_665 ?
O2 Rb1 O7 108.0(6) 16_545 3_665 ?
O2 Rb1 O7 128.5(6) 8_655 3_665 ?
O1 Rb1 O7 165.4(5) . 5_666 ?
O1 Rb1 O7 98.2(5) 6_766 5_666 ?
O5 Rb1 O7 98.4(5) 3_665 5_666 ?
O5 Rb1 O7 48.0(6) 5_666 5_666 ?
O2 Rb1 O7 128.5(6) 16_545 5_666 ?
O2 Rb1 O7 108.0(6) 8_655 5_666 ?
O7 Rb1 O7 68.5(9) 3_665 5_666 ?
O1 Rb1 O4 159.4(3) . 5_666 ?
O1 Rb1 O4 100.74(18) 6_766 5_666 ?
O5 Rb1 O4 101.8(2) 3_665 5_666 ?
O5 Rb1 O4 42.8(2) 5_666 5_666 ?
O2 Rb1 O4 120.7(3) 16_545 5_666 ?
O2 Rb1 O4 115.5(3) 8_655 5_666 ?
O7 Rb1 O4 66.9(3) 3_665 5_666 ?
O7 Rb1 O4 8.2(4) 5_666 5_666 ?
O1 Rb1 O4 100.74(18) . 3_665 ?
O1 Rb1 O4 159.4(3) 6_766 3_665 ?
O5 Rb1 O4 42.8(2) 3_665 3_665 ?
O5 Rb1 O4 101.8(2) 5_666 3_665 ?
O2 Rb1 O4 115.5(3) 16_545 3_665 ?
O2 Rb1 O4 120.7(3) 8_655 3_665 ?
O7 Rb1 O4 8.2(4) 3_665 3_665 ?
O7 Rb1 O4 66.9(3) 5_666 3_665 ?
O4 Rb1 O4 66.5(3) 5_666 3_665 ?
O1 Rb1 B2 80.37(10) . 3_665 ?
O1 Rb1 B2 155.46(10) 6_766 3_665 ?
O5 Rb1 B2 22.75(10) 3_665 3_665 ?
O5 Rb1 B2 124.87(11) 5_666 3_665 ?
O2 Rb1 B2 109.21(9) 16_545 3_665 ?
O2 Rb1 B2 107.06(10) 8_655 3_665 ?
O7 Rb1 B2 26.6(5) 3_665 3_665 ?
O7 Rb1 B2 88.8(5) 5_666 3_665 ?
O4 Rb1 B2 89.51(16) 5_666 3_665 ?
O4 Rb1 B2 23.60(18) 3_665 3_665 ?
O1 Rb1 B2 155.46(11) . 5_666 ?
O1 Rb1 B2 80.37(10) 6_766 5_666 ?
O5 Rb1 B2 124.88(11) 3_665 5_666 ?
O5 Rb1 B2 22.75(10) 5_666 5_666 ?
O2 Rb1 B2 107.06(10) 16_545 5_666 ?
O2 Rb1 B2 109.22(9) 8_655 5_666 ?
O7 Rb1 B2 88.8(5) 3_665 5_666 ?
O7 Rb1 B2 26.6(5) 5_666 5_666 ?
O4 Rb1 B2 23.60(18) 5_666 5_666 ?
O4 Rb1 B2 89.50(16) 3_665 5_666 ?
B2 Rb1 B2 112.85(17) 3_665 5_666 ?
O1 Rb2 O1 126.55(10) 18_655 3_665 ?
O1 Rb2 O1 49.08(10) 18_655 2_655 ?
O1 Rb2 O1 103.96(6) 3_665 2_655 ?
O1 Rb2 O1 125.23(10) 18_655 . ?
O1 Rb2 O1 103.96(6) 3_665 . ?
O1 Rb2 O1 103.96(6) 2_655 . ?
O1 Rb2 O1 103.96(6) 18_655 16_545 ?
O1 Rb2 O1 125.23(10) 3_665 16_545 ?
O1 Rb2 O1 126.55(10) 2_655 16_545 ?
O1 Rb2 O1 49.08(10) . 16_545 ?
O1 Rb2 O1 103.96(6) 18_655 17 ?
O1 Rb2 O1 49.08(10) 3_665 17 ?
O1 Rb2 O1 125.23(10) 2_655 17 ?
O1 Rb2 O1 126.55(10) . 17 ?
O1 Rb2 O1 103.96(6) 16_545 17 ?
O1 Rb2 B2 23.62(9) 18_655 18_655 ?
O1 Rb2 B2 146.96(10) 3_665 18_655 ?
O1 Rb2 B2 65.78(10) 2_655 18_655 ?
O1 Rb2 B2 108.98(10) . 18_655 ?
O1 Rb2 B2 80.36(9) 16_545 18_655 ?
O1 Rb2 B2 109.30(10) 17 18_655 ?
O1 Rb2 B2 146.96(10) 18_655 3_665 ?
O1 Rb2 B2 23.62(9) 3_665 3_665 ?
O1 Rb2 B2 109.30(10) 2_655 3_665 ?
O1 Rb2 B2 80.35(9) . 3_665 ?
O1 Rb2 B2 108.98(10) 16_545 3_665 ?
O1 Rb2 B2 65.78(10) 17 3_665 ?
B2 Rb2 B2 170.06(16) 18_655 3_665 ?
O1 Rb2 B2 108.98(10) 18_655 . ?
O1 Rb2 B2 109.30(10) 3_665 . ?
O1 Rb2 B2 80.36(9) 2_655 . ?
O1 Rb2 B2 23.62(9) . . ?
O1 Rb2 B2 65.78(10) 16_545 . ?
O1 Rb2 B2 146.96(10) 17 . ?
B2 Rb2 B2 100.05(18) 18_655 . ?
B2 Rb2 B2 87.24(13) 3_665 . ?
O1 Rb2 B2 65.78(10) 18_655 2_655 ?
O1 Rb2 B2 80.36(9) 3_665 2_655 ?
O1 Rb2 B2 23.62(9) 2_655 2_655 ?
O1 Rb2 B2 109.30(10) . 2_655 ?
O1 Rb2 B2 146.96(10) 16_545 2_655 ?
O1 Rb2 B2 108.98(10) 17 2_655 ?
B2 Rb2 B2 86.38(16) 18_655 2_655 ?
B2 Rb2 B2 87.24(13) 3_665 2_655 ?
B2 Rb2 B2 87.24(13) . 2_655 ?
O1 Rb2 B2 109.30(10) 18_655 16_545 ?
O1 Rb2 B2 108.98(10) 3_665 16_545 ?
O1 Rb2 B2 146.96(10) 2_655 16_545 ?
O1 Rb2 B2 65.78(10) . 16_545 ?
O1 Rb2 B2 23.62(9) 16_545 16_545 ?
O1 Rb2 B2 80.35(9) 17 16_545 ?
B2 Rb2 B2 87.24(13) 18_655 16_545 ?
B2 Rb2 B2 100.05(18) 3_665 16_545 ?
B2 Rb2 B2 86.38(16) . 16_545 ?
B2 Rb2 B2 170.06(16) 2_655 16_545 ?
O1 Rb2 B2 80.35(9) 18_655 17 ?
O1 Rb2 B2 65.78(10) 3_665 17 ?
O1 Rb2 B2 108.98(10) 2_655 17 ?
O1 Rb2 B2 146.96(10) . 17 ?
O1 Rb2 B2 109.30(10) 16_545 17 ?
O1 Rb2 B2 23.62(9) 17 17 ?
B2 Rb2 B2 87.24(13) 18_655 17 ?
B2 Rb2 B2 86.38(16) 3_665 17 ?
B2 Rb2 B2 170.06(16) . 17 ?
B2 Rb2 B2 100.05(18) 2_655 17 ?
B2 Rb2 B2 87.24(13) 16_545 17 ?
O5 Rb3 O5 177.35(14) . 11_566 ?
O5 Rb3 O2 71.32(9) . 8_655 ?
O5 Rb3 O2 106.14(9) 11_566 8_655 ?
O5 Rb3 O2 106.14(9) . 6_766 ?
O5 Rb3 O2 71.32(9) 11_566 6_766 ?
O2 Rb3 O2 47.92(11) 8_655 6_766 ?
O5 Rb3 O4 46.48(17) . . ?
O5 Rb3 O4 133.31(17) 11_566 . ?
O2 Rb3 O4 86.6(2) 8_655 . ?
O2 Rb3 O4 87.4(2) 6_766 . ?
O5 Rb3 O4 133.31(17) . 11_566 ?
O5 Rb3 O4 46.48(17) 11_566 11_566 ?
O2 Rb3 O4 87.4(2) 8_655 11_566 ?
O2 Rb3 O4 86.6(2) 6_766 11_566 ?
O4 Rb3 O4 173.5(5) . 11_566 ?
O5 Rb3 O3 121.68(17) . 4_556 ?
O5 Rb3 O3 59.30(16) 11_566 4_556 ?
O2 Rb3 O3 131.45(16) 8_655 4_556 ?
O2 Rb3 O3 85.15(16) 6_766 4_556 ?
O4 Rb3 O3 78.4(2) . 4_556 ?
O4 Rb3 O3 103.7(2) 11_566 4_556 ?
O5 Rb3 O3 59.30(16) . 9_565 ?
O5 Rb3 O3 121.68(17) 11_566 9_565 ?
O2 Rb3 O3 85.15(16) 8_655 9_565 ?
O2 Rb3 O3 131.45(16) 6_766 9_565 ?
O4 Rb3 O3 103.7(2) . 9_565 ?
O4 Rb3 O3 78.4(2) 11_566 9_565 ?
O3 Rb3 O3 143.2(3) 4_556 9_565 ?
O5 Rb3 B2 24.11(10) . . ?
O5 Rb3 B2 154.70(11) 11_566 . ?
O2 Rb3 B2 70.13(11) 8_655 . ?
O2 Rb3 B2 89.93(10) 6_766 . ?
O4 Rb3 B2 25.08(19) . . ?
O4 Rb3 B2 152.2(2) 11_566 . ?
O3 Rb3 B2 103.46(18) 4_556 . ?
O3 Rb3 B2 83.41(18) 9_565 . ?
O5 Rb3 B2 154.70(11) . 11_566 ?
O5 Rb3 B2 24.11(10) 11_566 11_566 ?
O2 Rb3 B2 89.93(10) 8_655 11_566 ?
O2 Rb3 B2 70.13(11) 6_766 11_566 ?
O4 Rb3 B2 152.2(2) . 11_566 ?
O4 Rb3 B2 25.08(19) 11_566 11_566 ?
O3 Rb3 B2 83.40(18) 4_556 11_566 ?
O3 Rb3 B2 103.46(19) 9_565 11_566 ?
B2 Rb3 B2 158.49(17) . 11_566 ?
O5 Rb3 O7 46.4(4) . . ?
O5 Rb3 O7 133.6(5) 11_566 . ?
O2 Rb3 O7 90.1(5) 8_655 . ?
O2 Rb3 O7 90.9(5) 6_766 . ?
O4 Rb3 O7 3.8(6) . . ?
O4 Rb3 O7 177.3(5) 11_566 . ?
O3 Rb3 O7 77.2(5) 4_556 . ?
O3 Rb3 O7 102.4(5) 9_565 . ?
B2 Rb3 O7 26.5(5) . . ?
B2 Rb3 O7 154.0(5) 11_566 . ?
O5 Rb3 O7 133.6(4) . 11_566 ?
O5 Rb3 O7 46.4(4) 11_566 11_566 ?
O2 Rb3 O7 90.9(5) 8_655 11_566 ?
O2 Rb3 O7 90.1(5) 6_766 11_566 ?
O4 Rb3 O7 177.3(5) . 11_566 ?
O4 Rb3 O7 3.8(6) 11_566 11_566 ?
O3 Rb3 O7 102.4(5) 4_556 11_566 ?
O3 Rb3 O7 77.2(5) 9_565 11_566 ?
B2 Rb3 O7 154.0(5) . 11_566 ?
B2 Rb3 O7 26.5(5) 11_566 11_566 ?
O7 Rb3 O7 178.9(11) . 11_566 ?
B2 O1 B1 125.3(3) . . ?
B2 O1 Rb1 114.3(3) . . ?
B1 O1 Rb1 105.71(15) . . ?
B2 O1 Rb2 98.9(2) . . ?
B1 O1 Rb2 101.1(2) . . ?
Rb1 O1 Rb2 109.74(9) . . ?
B3 O2 B1 123.9(3) . . ?
B3 O2 Rb3 105.3(2) . 15_664 ?
B1 O2 Rb3 101.7(3) . 15_664 ?
B3 O2 Rb1 106.5(3) . 15_664 ?
B1 O2 Rb1 96.98(18) . 15_664 ?
Rb3 O2 Rb1 124.26(10) 15_664 15_664 ?
O6 O3 B3 72.6(16) . . ?
O6 O3 Sr1 133(2) . 13_554 ?
B3 O3 Sr1 143.9(7) . 13_554 ?
O6 O3 Sr2 43.2(16) . . ?
B3 O3 Sr2 115.4(5) . . ?
Sr1 O3 Sr2 92.2(3) 13_554 . ?
O6 O3 Rb3 110(2) . 14_654 ?
B3 O3 Rb3 98.5(5) . 14_654 ?
Sr1 O3 Rb3 93.8(3) 13_554 14_654 ?
Sr2 O3 Rb3 108.5(3) . 14_654 ?
B2 O4 B3 119.7(8) . . ?
B2 O4 Rb3 87.6(9) . . ?
B3 O4 Rb3 141.2(8) . . ?
B2 O4 Rb1 80.5(4) . 2_655 ?
B3 O4 Rb1 130.3(10) . 2_655 ?
Rb3 O4 Rb1 77.6(3) . 2_655 ?
B2 O5 Sr1 145.1(3) . . ?
B2 O5 Rb3 94.8(3) . . ?
Sr1 O5 Rb3 102.83(11) . . ?
B2 O5 Rb1 99.7(3) . 2_655 ?
Sr1 O5 Rb1 110.84(11) . 2_655 ?
Rb3 O5 Rb1 87.39(9) . 2_655 ?
B2 O5 Rb2 72.7(2) . . ?
Sr1 O5 Rb2 89.20(9) . . ?
Rb3 O5 Rb2 167.28(10) . . ?
Rb1 O5 Rb2 92.19(8) 2_655 . ?
O3 O6 B3 83.0(17) . . ?
O3 O6 Sr2 125.9(18) . . ?
B3 O6 Sr2 150.1(7) . . ?
O3 O6 Sr1 37.3(16) . 13_554 ?
B3 O6 Sr1 115.3(6) . 13_554 ?
Sr2 O6 Sr1 90.5(3) . 13_554 ?
O3 O6 Rb3 60(2) . 14_654 ?
B3 O6 Rb3 88.9(6) . 14_654 ?
Sr2 O6 Rb3 111.0(4) . 14_654 ?
Sr1 O6 Rb3 81.1(3) 13_554 14_654 ?
B3 O7 B2 123(2) . . ?
B3 O7 Rb1 154(2) . 2_655 ?
B2 O7 Rb1 81.5(11) . 2_655 ?
B3 O7 Rb3 122.5(19) . . ?
B2 O7 Rb3 70.3(11) . . ?
Rb1 O7 Rb3 73.0(6) 2_655 . ?
B3 O7 Rb3 82.9(16) . 14_654 ?
B2 O7 Rb3 146.3(16) . 14_654 ?
Rb1 O7 Rb3 70.8(6) 2_655 14_654 ?
Rb3 O7 Rb3 116.9(7) . 14_654 ?
O1 B1 O1 108.7(5) 16_545 . ?
O1 B1 O2 108.46(15) 16_545 . ?
O1 B1 O2 111.23(16) . . ?
O1 B1 O2 111.23(16) 16_545 16_545 ?
O1 B1 O2 108.46(15) . 16_545 ?
O2 B1 O2 108.8(5) . 16_545 ?
O1 B1 Rb2 54.4(2) 16_545 . ?
O1 B1 Rb2 54.4(2) . . ?
O2 B1 Rb2 125.6(2) . . ?
O2 B1 Rb2 125.6(2) 16_545 . ?
O1 B1 Rb1 50.55(10) 16_545 15_664 ?
O1 B1 Rb1 120.4(2) . 15_664 ?
O2 B1 Rb1 58.25(12) . 15_664 ?
O2 B1 Rb1 131.0(2) 16_545 15_664 ?
Rb2 B1 Rb1 83.61(10) . 15_664 ?
O1 B1 Rb1 120.4(2) 16_545 . ?
O1 B1 Rb1 50.55(10) . . ?
O2 B1 Rb1 131.0(2) . . ?
O2 B1 Rb1 58.25(12) 16_545 . ?
Rb2 B1 Rb1 83.61(10) . . ?
Rb1 B1 Rb1 167.2(2) 15_664 . ?
O1 B1 Rb3 125.6(2) 16_545 15_664 ?
O1 B1 Rb3 125.6(2) . 15_664 ?
O2 B1 Rb3 54.4(2) . 15_664 ?
O2 B1 Rb3 54.4(2) 16_545 15_664 ?
Rb2 B1 Rb3 180.0 . 15_664 ?
Rb1 B1 Rb3 96.39(10) 15_664 15_664 ?
Rb1 B1 Rb3 96.39(10) . 15_664 ?
O5 B2 O1 123.6(4) . . ?
O5 B2 O4 117.2(6) . . ?
O1 B2 O4 119.1(6) . . ?
O5 B2 O7 123.7(11) . . ?
O1 B2 O7 111.2(11) . . ?
O4 B2 O7 17.8(8) . . ?
O5 B2 Rb3 61.1(2) . . ?
O1 B2 Rb3 143.6(3) . . ?
O4 B2 Rb3 67.3(8) . . ?
O7 B2 Rb3 83.2(11) . . ?
O5 B2 Rb2 85.0(3) . . ?
O1 B2 Rb2 57.5(2) . . ?
O4 B2 Rb2 134.9(9) . . ?
O7 B2 Rb2 117.1(12) . . ?
Rb3 B2 Rb2 145.97(16) . . ?
O5 B2 Sr1 21.9(2) . . ?
O1 B2 Sr1 102.5(3) . . ?
O4 B2 Sr1 137.3(6) . . ?
O7 B2 Sr1 145.5(11) . . ?
Rb3 B2 Sr1 73.59(10) . . ?
Rb2 B2 Sr1 75.15(11) . . ?
O5 B2 Rb1 57.6(2) . 2_655 ?
O1 B2 Rb1 142.1(3) . 2_655 ?
O4 B2 Rb1 75.9(5) . 2_655 ?
O7 B2 Rb1 71.9(11) . 2_655 ?
Rb3 B2 Rb1 73.56(10) . 2_655 ?
Rb2 B2 Rb1 86.73(11) . 2_655 ?
Sr1 B2 Rb1 77.17(10) . 2_655 ?
O5 B2 Rb1 95.0(3) . . ?
O1 B2 Rb1 45.5(2) . . ?
O4 B2 Rb1 128.2(6) . . ?
O7 B2 Rb1 135.7(12) . . ?
Rb3 B2 Rb1 100.52(13) . . ?
Rb2 B2 Rb1 83.77(11) . . ?
Sr1 B2 Rb1 74.67(11) . . ?
Rb1 B2 Rb1 151.74(16) 2_655 . ?
O7 B3 O6 115.4(14) . . ?
O7 B3 O2 115.0(12) . . ?
O6 B3 O2 129.4(7) . . ?
O7 B3 O3 126.8(14) . . ?
O6 B3 O3 24.3(3) . . ?
O2 B3 O3 112.1(6) . . ?
O7 B3 O4 18.3(12) . . ?
O6 B3 O4 110.2(7) . . ?
O2 B3 O4 119.0(5) . . ?
O3 B3 O4 128.7(7) . . ?
O7 B3 Sr2 107.8(13) . . ?
O6 B3 Sr2 18.3(4) . . ?
O2 B3 Sr2 135.2(3) . . ?
O3 B3 Sr2 42.3(4) . . ?
O4 B3 Sr2 98.0(6) . . ?
O7 B3 Sr1 144.3(15) . 13_554 ?
O6 B3 Sr1 43.9(4) . 13_554 ?
O2 B3 Sr1 90.0(3) . 13_554 ?
O3 B3 Sr1 22.1(4) . 13_554 ?
O4 B3 Sr1 150.4(4) . 13_554 ?
Sr2 B3 Sr1 59.91(9) . 13_554 ?
O7 B3 Rb3 145.8(16) . 15_664 ?
O6 B3 Rb3 86.0(6) . 15_664 ?
O2 B3 Rb3 53.1(2) . 15_664 ?
O3 B3 Rb3 83.7(5) . 15_664 ?
O4 B3 Rb3 131.6(7) . 15_664 ?
Sr2 B3 Rb3 84.02(11) . 15_664 ?
Sr1 B3 Rb3 69.52(10) 13_554 15_664 ?
O7 B3 Rb1 100.6(15) . 15_664 ?
O6 B3 Rb1 113.1(5) . 15_664 ?
O2 B3 Rb1 52.4(2) . 15_664 ?
O3 B3 Rb1 89.1(5) . 15_664 ?
O4 B3 Rb1 117.8(7) . 15_664 ?
Sr2 B3 Rb1 131.36(18) . 15_664 ?
Sr1 B3 Rb1 73.89(13) 13_554 15_664 ?
Rb3 B3 Rb1 94.02(15) 15_664 15_664 ?
O7 B3 Rb3 77.1(16) . 14_654 ?
O6 B3 Rb3 69.6(6) . 14_654 ?
O2 B3 Rb3 118.5(3) . 14_654 ?
O3 B3 Rb3 59.4(5) . 14_654 ?
O4 B3 Rb3 90.8(6) . 14_654 ?
Sr2 B3 Rb3 82.53(11) . 14_654 ?
Sr1 B3 Rb3 68.37(10) 13_554 14_654 ?
Rb3 B3 Rb3 136.99(18) 15_664 14_654 ?
Rb1 B3 Rb3 66.24(10) 15_664 14_654 ?

loop_
_geom_bond_atom_site_label_1
_geom_bond_atom_site_label_2
_geom_bond_distance
_geom_bond_site_symmetry_2
_geom_bond_publ_flag
Sr2 O6 2.084(9) . ?
Sr2 O6 2.084(9) 5_676 ?
Sr2 O6 2.084(9) 6_766 ?
Sr2 O6 2.084(9) 3_675 ?
Sr2 O6 2.084(9) 4_556 ?
Sr2 O6 2.084(9) 2_765 ?
Sr2 O3 2.468(8) 5_676 ?
Sr2 O3 2.468(8) 6_766 ?
Sr2 O3 2.468(8) 3_675 ?
Sr2 O3 2.468(8) 4_556 ?
Sr2 O3 2.468(8) 2_765 ?
Sr2 O3 2.468(8) . ?
Sr1 O3 2.175(9) 8_655 ?
Sr1 O3 2.175(9) 7_445 ?
Sr1 O3 2.175(9) 9_565 ?
Sr1 O5 2.202(3) 3_665 ?
Sr1 O5 2.202(3) . ?
Sr1 O5 2.202(3) 2_655 ?
Sr1 O6 2.606(9) 8_655 ?
Sr1 O6 2.606(9) 7_445 ?
Sr1 O6 2.606(9) 9_565 ?
Sr1 B2 3.379(5) 3_665 ?
Sr1 B2 3.379(5) 2_655 ?
Rb1 O1 2.798(3) . ?
Rb1 O1 2.798(3) 6_766 ?
Rb1 O5 2.902(4) 3_665 ?
Rb1 O5 2.902(4) 5_666 ?
Rb1 O2 2.989(3) 16_545 ?
Rb1 O2 2.989(3) 8_655 ?
Rb1 O7 3.26(3) 3_665 ?
Rb1 O7 3.26(3) 5_666 ?
Rb1 O4 3.333(10) 5_666 ?
Rb1 O4 3.333(10) 3_665 ?
Rb1 B2 3.389(5) 3_665 ?
Rb1 B2 3.389(5) 5_666 ?
Rb2 O1 2.855(3) 18_655 ?
Rb2 O1 2.855(3) 3_665 ?
Rb2 O1 2.855(3) 2_655 ?
Rb2 O1 2.855(3) . ?
Rb2 O1 2.855(3) 16_545 ?
Rb2 O1 2.855(3) 17 ?
Rb2 B2 3.345(5) 18_655 ?
Rb2 B2 3.345(5) 3_665 ?
Rb2 B2 3.345(5) . ?
Rb2 B2 3.345(5) 2_655 ?
Rb2 B2 3.345(5) 16_545 ?
Rb2 B2 3.345(5) 17 ?
Rb3 O5 2.847(3) . ?
Rb3 O5 2.847(3) 11_566 ?
Rb3 O2 2.947(3) 8_655 ?
Rb3 O2 2.947(3) 6_766 ?
Rb3 O4 2.993(19) . ?
Rb3 O4 2.993(19) 11_566 ?
Rb3 O3 3.177(11) 4_556 ?
Rb3 O3 3.177(11) 9_565 ?
Rb3 B2 3.242(5) . ?
Rb3 B2 3.242(5) 11_566 ?
Rb3 O7 3.42(3) . ?
Rb3 O7 3.42(3) 11_566 ?
O1 B2 1.357(5) . ?
O1 B1 1.459(4) . ?
O2 B3 1.359(6) . ?
O2 B1 1.473(4) . ?
O3 O6 0.578(7) . ?
O3 B3 1.392(10) . ?
O4 B2 1.376(10) . ?
O4 B3 1.458(15) . ?
O5 B2 1.329(6) . ?
O6 B3 1.338(10) . ?
O7 B3 1.26(3) . ?
O7 B2 1.53(3) . ?
